data_4515411
loop_
_publ_author_name
'Chu, Manman'
'Qiu, Bing'
'Zhang, Wei'
'Zhou, Zhonghao'
'Yang, Xinzheng'
'Yan, Yongli'
'Yao, Jiannian'
'Li, Yong Jun'
'Zhao, Yong Sheng'

_publ_section_title
;
 Tailoring the Energy Levels and Cavity Structures toward Organic
 Cocrystal Microlasers.
;
_journal_issue 49
_journal_name_full 'ACS applied materials &amp; interfaces'
_journal_page_first 42740
_journal_page_last 42746
_journal_paper_doi 10.1021/acsami.8b16294
_journal_volume 10
_journal_year 2018
_chemical_formula_moiety 'C6 F3 I3, C13 H12 N2 O2'
_chemical_formula_sum 'C19 H12 F3 I3 N2 O2'
_chemical_formula_weight 738.01
_space_group_crystal_system monoclinic
_space_group_IT_number 14
_space_group_name_Hall '-P 2ybc'
_space_group_name_H-M_alt 'P 1 21/c 1'
_atom_sites_solution_hydrogens geom
_atom_sites_solution_primary dual
_audit_creation_date 2017-06-27
_audit_creation_method
;
Olex2 1.2
(compiled 2017.03.28 svn.r3405 for OlexSys, GUI svn.r5337)
;
_audit_update_record
;
????
;
_cell_angle_alpha 90
_cell_angle_beta 91.48(3)
_cell_angle_gamma 90
_cell_formula_units_Z 4
_cell_length_a 14.370(3)
_cell_length_b 23.953(5)
_cell_length_c 7.1279(14)
_cell_measurement_reflns_used 7663
_cell_measurement_temperature 173(2)
_cell_measurement_theta_max 27.4803
_cell_measurement_theta_min 1.4176
_cell_volume 2452.6(9)
_computing_cell_refinement 'CrystalClear (Rigaku Inc., 2007)'
_computing_data_collection 'CrystalClear (Rigaku Inc., 2007)'
_computing_data_reduction 'CrystalClear (Rigaku Inc., 2007)'
_computing_molecular_graphics 'Olex2 (Dolomanov et al., 2009)'
_computing_publication_material 'CIFTAB (Sheldrick, 2013)'
_computing_structure_refinement 'ShelXL (Sheldrick, 2015)'
_computing_structure_solution 'ShelXT (Sheldrick, 2015)'
_diffrn_ambient_temperature 173(2)
_diffrn_measured_fraction_theta_full 0.999
_diffrn_measured_fraction_theta_max 0.997
_diffrn_measurement_device_type 'MM007-HF CCD(Saturn 724+)'
_diffrn_measurement_method '\w scans at fixed \c = 45\%'
_diffrn_radiation_monochromator Confocal
_diffrn_radiation_type MoK\a
_diffrn_radiation_wavelength 0.71073
_diffrn_reflns_av_R_equivalents 0.0479
_diffrn_reflns_av_unetI/netI 0.0404
_diffrn_reflns_Laue_measured_fraction_full 0.999
_diffrn_reflns_Laue_measured_fraction_max 0.997
_diffrn_reflns_limit_h_max 18
_diffrn_reflns_limit_h_min -17
_diffrn_reflns_limit_k_max 31
_diffrn_reflns_limit_k_min -31
_diffrn_reflns_limit_l_max 9
_diffrn_reflns_limit_l_min -9
_diffrn_reflns_number 19164
_diffrn_reflns_point_group_measured_fraction_full 0.999
_diffrn_reflns_point_group_measured_fraction_max 0.997
_diffrn_reflns_theta_full 25.242
_diffrn_reflns_theta_max 27.470
_diffrn_reflns_theta_min 1.653
_diffrn_source 'Rotating Anode'
_exptl_absorpt_coefficient_mu 3.861
_exptl_absorpt_correction_T_max 1.0000
_exptl_absorpt_correction_T_min 0.7145
_exptl_absorpt_correction_type multi-scan
_exptl_absorpt_process_details 'CrystalClear (Rigaku Inc., 2007)'
_exptl_crystal_colour orange
_exptl_crystal_density_diffrn 1.999
_exptl_crystal_description needle
_exptl_crystal_F_000 1368
_exptl_crystal_size_max 0.496
_exptl_crystal_size_mid 0.068
_exptl_crystal_size_min 0.039
_refine_diff_density_max 0.545
_refine_diff_density_min -0.722
_refine_diff_density_rms 0.118
_refine_ls_extinction_method none
_refine_ls_goodness_of_fit_ref 1.116
_refine_ls_hydrogen_treatment constr
_refine_ls_matrix_type full
_refine_ls_number_parameters 264
_refine_ls_number_reflns 5603
_refine_ls_number_restraints 0
_refine_ls_restrained_S_all 1.116
_refine_ls_R_factor_all 0.0446
_refine_ls_R_factor_gt 0.0403
_refine_ls_shift/su_max 0.001
_refine_ls_shift/su_mean 0.000
_refine_ls_structure_factor_coef Fsqd
_refine_ls_weighting_details 'w=1/[\s^2^(Fo^2^)+(0.0195P)^2^+5.5765P] where P=(Fo^2^+2Fc^2^)/3'
_refine_ls_weighting_scheme calc
_refine_ls_wR_factor_gt 0.0767
_refine_ls_wR_factor_ref 0.0784
_reflns_Friedel_coverage 0.000
_reflns_number_gt 5228
_reflns_number_total 5603
_reflns_threshold_expression 'I > 2\s(I)'
_cod_data_source_file am8b16294_si_003.cif
_cod_data_source_block MIC
_cod_original_cell_volume 2452.6(8)
_cod_database_code 4515411
_shelx_shelxl_version_number 2016/6
_shelx_space_group_comment
;
The symmetry employed for this shelxl refinement is uniquely defined
by the following loop, which should always be used as a source of
symmetry information in preference to the above space-group names.
They are only intended as comments.
;
_olex2_refinement_description
;
1. Fixed Uiso
 At 1.2 times of:
  All C(H) groups
 At 1.5 times of:
  All C(H,H,H) groups, All O(H) groups
2.a Aromatic/amide H refined with riding coordinates:
 C8(H8), C9(H9), C10(H10), C11(H11), C13(H13), C15(H15), C16(H16), C18(H18)
2.b Idealised Me refined as rotating group:
 C19(H19A,H19B,H19C)
2.c Idealised tetrahedral OH refined as rotating group:
 O1(H1)
;
_olex2_submission_special_instructions 'No special instructions were received'

loop_
_space_group_symop_operation_xyz
'x, y, z'
'-x, y+1/2, -z+1/2'
'-x, -y, -z'
'x, -y-1/2, z-1/2'

loop_
_atom_site_label
_atom_site_type_symbol
_atom_site_fract_x
_atom_site_fract_y
_atom_site_fract_z
_atom_site_U_iso_or_equiv
_atom_site_adp_type
_atom_site_occupancy
_atom_site_site_symmetry_order
_atom_site_calc_flag
_atom_site_refinement_flags_posn
I1 I 0.56713(2) 0.30451(2) 0.44979(4) 0.03133(8) Uani 1 1 d .
I2 I 0.97148(2) 0.32083(2) 0.25163(4) 0.03282(9) Uani 1 1 d .
I3 I 0.79055(3) 0.09403(2) 0.34584(5) 0.04120(10) Uani 1 1 d .
F1 F 0.76469(18) 0.35167(10) 0.3471(4) 0.0354(6) Uani 1 1 d .
F2 F 0.93749(19) 0.18825(11) 0.2519(4) 0.0362(6) Uani 1 1 d .
F3 F 0.62787(18) 0.17671(11) 0.4393(4) 0.0333(6) Uani 1 1 d .
C1 C 0.6925(3) 0.26532(18) 0.3891(6) 0.0253(9) Uani 1 1 d .
C2 C 0.7711(3) 0.29545(17) 0.3465(6) 0.0245(9) Uani 1 1 d .
C3 C 0.8555(3) 0.27110(19) 0.3028(6) 0.0264(9) Uani 1 1 d .
C4 C 0.8580(3) 0.21337(19) 0.2983(6) 0.0269(9) Uani 1 1 d .
C5 C 0.7825(3) 0.18099(18) 0.3425(6) 0.0282(10) Uani 1 1 d .
C6 C 0.7010(3) 0.20773(19) 0.3897(6) 0.0270(9) Uani 1 1 d .
O1 O 0.3974(2) 0.36492(17) 0.5547(6) 0.0492(10) Uani 1 1 d .
H1 H 0.367017 0.374333 0.460933 0.074 Uiso 1 1 calc GR
O2 O 0.0775(3) 0.48262(16) -0.2700(5) 0.0508(10) Uani 1 1 d .
N1 N 0.2488(3) 0.39157(16) 0.3592(6) 0.0353(9) Uani 1 1 d .
N2 N 0.1138(3) 0.41038(17) 0.1676(6) 0.0373(9) Uani 1 1 d .
C7 C 0.3396(3) 0.3436(2) 0.6833(7) 0.0368(11) Uani 1 1 d .
C8 C 0.3781(4) 0.3196(2) 0.8450(8) 0.0468(13) Uani 1 1 d .
H8 H 0.442391 0.319194 0.864275 0.056 Uiso 1 1 calc R
C9 C 0.3214(4) 0.2966(2) 0.9764(8) 0.0482(14) Uani 1 1 d .
H9 H 0.347629 0.280430 1.083971 0.058 Uiso 1 1 calc R
C10 C 0.2252(4) 0.2971(2) 0.9504(8) 0.0468(13) Uani 1 1 d .
H10 H 0.187230 0.281404 1.039978 0.056 Uiso 1 1 calc R
C11 C 0.1864(4) 0.3211(2) 0.7913(7) 0.0382(11) Uani 1 1 d .
H11 H 0.122035 0.321585 0.774637 0.046 Uiso 1 1 calc R
C12 C 0.2416(3) 0.34468(18) 0.6548(7) 0.0314(10) Uani 1 1 d .
C13 C 0.1999(3) 0.36976(18) 0.4898(7) 0.0312(10) Uani 1 1 d .
H13 H 0.135309 0.370289 0.476665 0.037 Uiso 1 1 calc R
C14 C 0.2057(3) 0.41562(18) 0.1975(7) 0.0328(10) Uani 1 1 d .
C15 C 0.2613(3) 0.4439(2) 0.0732(7) 0.0366(11) Uani 1 1 d .
H15 H 0.324998 0.446928 0.097539 0.044 Uiso 1 1 calc R
C16 C 0.2220(4) 0.46758(19) -0.0870(7) 0.0376(11) Uani 1 1 d .
H16 H 0.258866 0.486331 -0.171953 0.045 Uiso 1 1 calc R
C17 C 0.1272(4) 0.46291(19) -0.1186(7) 0.0361(11) Uani 1 1 d .
C18 C 0.0763(3) 0.4335(2) 0.0129(7) 0.0399(12) Uani 1 1 d .
H18 H 0.012514 0.429766 -0.008443 0.048 Uiso 1 1 calc R
C19 C 0.1265(5) 0.5163(2) -0.4019(8) 0.0571(16) Uani 1 1 d .
H19A H 0.083731 0.529401 -0.497775 0.086 Uiso 1 1 calc GR
H19B H 0.174327 0.494433 -0.458002 0.086 Uiso 1 1 calc GR
H19C H 0.154226 0.547705 -0.337878 0.086 Uiso 1 1 calc GR

loop_
_atom_site_aniso_label
_atom_site_aniso_U_11
_atom_site_aniso_U_22
_atom_site_aniso_U_33
_atom_site_aniso_U_23
_atom_site_aniso_U_13
_atom_site_aniso_U_12
I1 0.02391(16) 0.04241(17) 0.02771(16) 0.00015(12) 0.00124(12) 0.00455(12)
I2 0.02541(16) 0.04616(18) 0.02695(16) 0.00412(13) 0.00163(12) -0.00754(13)
I3 0.0504(2) 0.03026(16) 0.0430(2) -0.00311(13) 0.00098(16) 0.00307(14)
F1 0.0361(15) 0.0256(13) 0.0448(16) 0.0003(11) 0.0056(13) -0.0013(11)
F2 0.0299(15) 0.0441(16) 0.0349(15) 0.0002(12) 0.0082(12) 0.0086(12)
F3 0.0297(14) 0.0361(14) 0.0341(15) 0.0024(12) 0.0038(12) -0.0086(11)
C1 0.022(2) 0.036(2) 0.0181(19) 0.0005(17) 0.0021(16) 0.0030(18)
C2 0.028(2) 0.027(2) 0.0178(19) -0.0032(16) -0.0001(17) -0.0011(17)
C3 0.023(2) 0.038(2) 0.018(2) 0.0036(17) -0.0016(17) -0.0039(18)
C4 0.023(2) 0.037(2) 0.021(2) -0.0037(18) 0.0020(17) 0.0038(18)
C5 0.033(3) 0.029(2) 0.022(2) -0.0029(17) -0.0034(19) 0.0075(18)
C6 0.022(2) 0.040(2) 0.020(2) 0.0052(18) 0.0004(17) -0.0081(18)
O1 0.0240(18) 0.065(3) 0.059(3) 0.013(2) 0.0082(17) 0.0109(17)
O2 0.059(3) 0.052(2) 0.042(2) 0.0177(18) -0.0016(19) -0.0042(19)
N1 0.033(2) 0.033(2) 0.040(2) -0.0017(17) 0.0031(18) 0.0044(17)
N2 0.030(2) 0.040(2) 0.042(2) 0.0078(19) 0.0014(19) 0.0004(18)
C7 0.035(3) 0.031(2) 0.044(3) -0.004(2) 0.002(2) 0.005(2)
C8 0.036(3) 0.052(3) 0.053(3) 0.000(3) 0.002(3) 0.014(2)
C9 0.063(4) 0.042(3) 0.039(3) 0.002(2) -0.007(3) 0.016(3)
C10 0.061(4) 0.038(3) 0.042(3) 0.007(2) 0.011(3) 0.002(3)
C11 0.039(3) 0.037(3) 0.039(3) -0.002(2) 0.005(2) -0.004(2)
C12 0.034(3) 0.024(2) 0.036(3) -0.0046(19) -0.003(2) 0.0030(19)
C13 0.025(2) 0.029(2) 0.039(3) -0.0048(19) 0.001(2) 0.0014(18)
C14 0.031(2) 0.025(2) 0.043(3) -0.0042(19) 0.007(2) 0.0030(18)
C15 0.029(3) 0.034(2) 0.047(3) 0.000(2) 0.006(2) -0.003(2)
C16 0.043(3) 0.031(2) 0.039(3) 0.001(2) 0.011(2) -0.007(2)
C17 0.042(3) 0.028(2) 0.038(3) 0.005(2) 0.004(2) 0.000(2)
C18 0.027(3) 0.043(3) 0.050(3) 0.008(2) 0.001(2) 0.001(2)
C19 0.085(5) 0.042(3) 0.045(3) 0.012(3) 0.001(3) -0.003(3)

loop_
_atom_type_symbol
_atom_type_description
_atom_type_scat_dispersion_real
_atom_type_scat_dispersion_imag
_atom_type_scat_source
C C 0.0033 0.0016 'International Tables Vol C Tables 4.2.6.8 and 6.1.1.4'
H H 0.0000 0.0000 'International Tables Vol C Tables 4.2.6.8 and 6.1.1.4'
F F 0.0171 0.0103 'International Tables Vol C Tables 4.2.6.8 and 6.1.1.4'
I I -0.4742 1.8119 'International Tables Vol C Tables 4.2.6.8 and 6.1.1.4'
N N 0.0061 0.0033 'International Tables Vol C Tables 4.2.6.8 and 6.1.1.4'
O O 0.0106 0.0060 'International Tables Vol C Tables 4.2.6.8 and 6.1.1.4'

loop_
_geom_angle_atom_site_label_1
_geom_angle_atom_site_label_2
_geom_angle_atom_site_label_3
_geom_angle
C2 C1 I1 121.7(3)
C2 C1 C6 116.6(4)
C6 C1 I1 121.6(3)
F1 C2 C1 117.6(4)
F1 C2 C3 118.7(4)
C1 C2 C3 123.7(4)
C2 C3 I2 120.3(3)
C4 C3 I2 123.0(3)
C4 C3 C2 116.6(4)
F2 C4 C3 118.5(4)
F2 C4 C5 119.0(4)
C5 C4 C3 122.5(4)
C4 C5 I3 121.4(3)
C4 C5 C6 118.2(4)
C6 C5 I3 120.4(3)
F3 C6 C1 118.8(4)
F3 C6 C5 118.8(4)
C5 C6 C1 122.4(4)
C7 O1 H1 109.5
C17 O2 C19 117.2(4)
C13 N1 C14 121.1(4)
C18 N2 C14 117.9(4)
O1 C7 C8 118.7(5)
O1 C7 C12 121.4(4)
C8 C7 C12 120.0(5)
C7 C8 H8 120.0
C9 C8 C7 120.1(5)
C9 C8 H8 120.0
C8 C9 H9 119.6
C8 C9 C10 120.8(5)
C10 C9 H9 119.6
C9 C10 H10 120.2
C11 C10 C9 119.6(5)
C11 C10 H10 120.2
C10 C11 H11 119.3
C10 C11 C12 121.3(5)
C12 C11 H11 119.3
C7 C12 C13 121.1(4)
C11 C12 C7 118.3(4)
C11 C12 C13 120.5(4)
N1 C13 C12 122.3(4)
N1 C13 H13 118.8
C12 C13 H13 118.8
N2 C14 N1 120.0(4)
N2 C14 C15 121.8(5)
C15 C14 N1 118.1(4)
C14 C15 H15 120.0
C16 C15 C14 119.9(5)
C16 C15 H15 120.0
C15 C16 H16 120.6
C17 C16 C15 118.8(4)
C17 C16 H16 120.6
O2 C17 C16 126.5(5)
O2 C17 C18 115.8(4)
C16 C17 C18 117.6(5)
N2 C18 C17 123.9(5)
N2 C18 H18 118.0
C17 C18 H18 118.0
O2 C19 H19A 109.5
O2 C19 H19B 109.5
O2 C19 H19C 109.5
H19A C19 H19B 109.5
H19A C19 H19C 109.5
H19B C19 H19C 109.5

loop_
_geom_bond_atom_site_label_1
_geom_bond_atom_site_label_2
_geom_bond_distance
I1 C1 2.086(4)
I2 C3 2.088(4)
I3 C5 2.086(4)
F1 C2 1.350(5)
F2 C4 1.340(5)
F3 C6 1.342(5)
C1 C2 1.382(6)
C1 C6 1.385(6)
C2 C3 1.388(6)
C3 C4 1.383(6)
C4 C5 1.377(6)
C5 C6 1.384(6)
O1 H1 0.8200
O1 C7 1.353(6)
O2 C17 1.363(6)
O2 C19 1.437(6)
N1 C13 1.292(6)
N1 C14 1.417(6)
N2 C14 1.338(6)
N2 C18 1.335(6)
C7 C8 1.390(7)
C7 C12 1.417(7)
C8 H8 0.9300
C8 C9 1.373(8)
C9 H9 0.9300
C9 C10 1.390(8)
C10 H10 0.9300
C10 C11 1.376(7)
C11 H11 0.9300
C11 C12 1.391(7)
C12 C13 1.438(6)
C13 H13 0.9300
C14 C15 1.385(7)
C15 H15 0.9300
C15 C16 1.383(7)
C16 H16 0.9300
C16 C17 1.381(7)
C17 C18 1.394(7)
C18 H18 0.9300
C19 H19A 0.9600
C19 H19B 0.9600
C19 H19C 0.9600

loop_
_smtbx_masks_void_nr
_smtbx_masks_void_average_x
_smtbx_masks_void_average_y
_smtbx_masks_void_average_z
_smtbx_masks_void_volume
_smtbx_masks_void_count_electrons
1 0.500 0.000 -0.326 216.4 62.1
2 0.500 0.500 -0.677 216.4 62.1
